data_4068938
loop_
_publ_author_name
'Chandrasekhar, Vadapalli'
'Thirumoorthi, Ramalingam'

_publ_contact_author 'Vadapalli Chandrasekhar'
_publ_section_title
;
 Reactions of 3,5-Pyrazoledicarboxylic Acid with Organotin Chlorides and
 Oxides. Coordination Polymers Containing Organotin Macrocycles
;
_journal_issue 7
_journal_name_full Organometallics
_journal_page_first 2096
_journal_paper_doi 10.1021/om8011739
_journal_volume 28
_journal_year 2009
_chemical_formula_moiety 'C23 H38 K2 N6 O18 Sn4, 2(C2 H6 O), 2(O H2)'
_chemical_formula_sum 'C27 H54 K2 N6 O22 Sn4'
_chemical_formula_weight 1367.72
_chemical_name_systematic
;
 ?
;
_space_group_IT_number 62
_symmetry_cell_setting orthorhombic
_symmetry_space_group_name_Hall '-P 2ac 2n'
_symmetry_space_group_name_H-M 'P n m a'
_atom_sites_solution_hydrogens geom
_atom_sites_solution_primary direct
_atom_sites_solution_secondary difmap
_audit_creation_method SHELXL-97
_cell_angle_alpha 90.00
_cell_angle_beta 90.00
_cell_angle_gamma 90.00
_cell_formula_units_Z 4
_cell_length_a 12.277(3)
_cell_length_b 22.523(5)
_cell_length_c 17.092(3)
_cell_measurement_reflns_used 3879
_cell_measurement_temperature 100(2)
_cell_measurement_theta_max 28.25
_cell_measurement_theta_min 2.23
_cell_volume 4726.2(18)
_computing_cell_refinement 'Bruker SMART'
_computing_data_collection 'Bruker SMART'
_computing_data_reduction 'Bruker SAINT'
_computing_structure_refinement 'Bruker SHELXTL'
_computing_structure_solution 'Bruker SHELXTL'
_diffrn_ambient_temperature 100(2)
_diffrn_measured_fraction_theta_full 0.995
_diffrn_measured_fraction_theta_max 0.995
_diffrn_measurement_device_type 'CCD area detector'
_diffrn_measurement_method 'phi and omega scans'
_diffrn_radiation_monochromator graphite
_diffrn_radiation_source 'fine-focus sealed tube'
_diffrn_radiation_type MoK\a
_diffrn_radiation_wavelength 0.71073
_diffrn_reflns_av_R_equivalents 0.0711
_diffrn_reflns_av_sigmaI/netI 0.0533
_diffrn_reflns_limit_h_max 14
_diffrn_reflns_limit_h_min -14
_diffrn_reflns_limit_k_max 26
_diffrn_reflns_limit_k_min -26
_diffrn_reflns_limit_l_max 14
_diffrn_reflns_limit_l_min -20
_diffrn_reflns_number 23673
_diffrn_reflns_theta_full 25.03
_diffrn_reflns_theta_max 25.03
_diffrn_reflns_theta_min 4.09
_exptl_absorpt_coefficient_mu 2.346
_exptl_absorpt_correction_T_max 0.6512
_exptl_absorpt_correction_T_min 0.6512
_exptl_absorpt_correction_type empirical
_exptl_absorpt_process_details SADABS
_exptl_crystal_colour colorless
_exptl_crystal_density_diffrn 1.922
_exptl_crystal_density_method 'not measured'
_exptl_crystal_description block
_exptl_crystal_F_000 2688
_exptl_crystal_size_max 0.20
_exptl_crystal_size_mid 0.20
_exptl_crystal_size_min 0.20
_refine_diff_density_max 1.474
_refine_diff_density_min -0.886
_refine_diff_density_rms 0.168
_refine_ls_extinction_method none
_refine_ls_goodness_of_fit_ref 1.052
_refine_ls_hydrogen_treatment riding
_refine_ls_matrix_type full
_refine_ls_number_parameters 291
_refine_ls_number_reflns 4279
_refine_ls_number_restraints 0
_refine_ls_restrained_S_all 1.052
_refine_ls_R_factor_all 0.0503
_refine_ls_R_factor_gt 0.0410
_refine_ls_shift/su_max 0.001
_refine_ls_shift/su_mean 0.000
_refine_ls_structure_factor_coef Fsqd
_refine_ls_weighting_details 'calc w=1/[\s^2^(Fo^2^)+(0.0447P)^2^+12.5740P] where P=(Fo^2^+2Fc^2^)/3'
_refine_ls_weighting_scheme calc
_refine_ls_wR_factor_gt 0.0947
_refine_ls_wR_factor_ref 0.0993
_reflns_number_gt 3657
_reflns_number_total 4279
_reflns_threshold_expression >2sigma(I)
_cod_data_source_file om8011739_si_002.cif
_cod_data_source_block Compound4
_cod_depositor_comments
;
The following automatic conversions were performed:

'_symmetry_cell_setting' value 'Orthorhombic' changed to
'orthorhombic' according to
/home/saulius/struct/CIF-dictionaries/cif_core.dic dictionary named
'cif_core.dic' version 2.4.2 from 2011-04-26.

Automatic conversion script
Id: cif_fix_values 1715 2011-07-08 13:25:40Z adriana 
;
_cod_original_cell_volume 4726.4(16)
_cod_original_sg_symbol_H-M 'Pnma '
_cod_database_code 4068938

loop_
_symmetry_equiv_pos_as_xyz
'x, y, z'
'-x+1/2, -y, z+1/2'
'-x, y+1/2, -z'
'x+1/2, -y+1/2, -z+1/2'
'-x, -y, -z'
'x-1/2, y, -z-1/2'
'x, -y-1/2, z'
'-x-1/2, y-1/2, z-1/2'

loop_
_atom_site_label
_atom_site_type_symbol
_atom_site_fract_x
_atom_site_fract_y
_atom_site_fract_z
_atom_site_U_iso_or_equiv
_atom_site_adp_type
_atom_site_occupancy
_atom_site_symmetry_multiplicity
_atom_site_calc_flag
_atom_site_refinement_flags
Sn1 Sn 0.24875(3) 0.662926(16) -0.14393(2) 0.00978(12) Uani 1 1 d .
Sn2 Sn 0.27541(3) 0.491769(16) 0.19050(2) 0.01054(12) Uani 1 1 d .
K1 K 0.30045(11) 0.67238(5) 0.13385(7) 0.0174(3) Uani 1 1 d .
N1 N 0.2574(4) 0.5568(2) -0.1354(2) 0.0139(10) Uani 1 1 d .
N2 N 0.2410(4) 0.4880(2) 0.3146(2) 0.0124(10) Uani 1 1 d .
N3 N 0.2235(3) 0.72044(19) -0.2557(3) 0.0113(9) Uani 1 1 d .
O1 O 0.2724(3) 0.63385(16) -0.0190(2) 0.0145(8) Uani 1 1 d .
O2 O 0.3032(3) 0.56253(16) 0.0685(2) 0.0152(8) Uani 1 1 d .
O3 O 0.2398(3) 0.58458(17) 0.2330(2) 0.0162(9) Uani 1 1 d .
O4 O 0.1821(3) 0.64142(16) 0.3319(2) 0.0170(9) Uani 1 1 d .
O5 O 0.2815(3) 0.39535(16) 0.2177(2) 0.0152(8) Uani 1 1 d .
O6 O 0.3254(3) 0.38516(15) 0.0924(2) 0.0144(8) Uani 1 1 d .
O7 O 0.2571(4) 0.7500 -0.0891(3) 0.0122(12) Uani 1 2 d S
O8 O 0.2410(4) 0.7500 0.2559(3) 0.0197(13) Uani 1 2 d S
O9 O 0.4157(4) 0.7500 0.0274(3) 0.0152(12) Uani 1 2 d S
O10 O 0.1443(4) 0.7500 0.0580(3) 0.0291(15) Uani 1 2 d S
O11 O 0.4824(3) 0.68755(19) 0.2302(2) 0.0236(9) Uani 1 1 d .
O12 O 0.0392(4) 0.6556(2) 0.1198(3) 0.0378(12) Uani 1 1 d .
O13 O 0.5539(4) 0.65664(19) 0.0330(2) 0.0291(11) Uani 1 1 d .
C1 C 0.2864(4) 0.5794(2) 0.0004(3) 0.0128(11) Uani 1 1 d .
C2 C 0.2814(4) 0.5350(2) -0.0639(3) 0.0123(11) Uani 1 1 d .
C3 C 0.2995(4) 0.4750(2) -0.0679(3) 0.0126(11) Uani 1 1 d .
H3 H 0.3178 0.4494 -0.0273 0.015 Uiso 1 1 calc R
C4 C 0.2157(4) 0.5387(2) 0.3537(3) 0.0130(11) Uani 1 1 d .
C5 C 0.2113(4) 0.5924(2) 0.3048(3) 0.0163(12) Uani 1 1 d .
C6 C 0.3028(4) 0.3632(2) 0.1573(3) 0.0128(11) Uani 1 1 d .
C7 C 0.2988(4) 0.2982(2) 0.1710(3) 0.0115(11) Uani 1 1 d .
C8 C 0.3125(6) 0.2500 0.1219(4) 0.0107(15) Uani 1 2 d S
H8 H 0.3273 0.2500 0.0685 0.013 Uiso 1 2 calc SR
C9 C 0.4163(4) 0.6578(3) -0.1696(3) 0.0177(12) Uani 1 1 d .
H9A H 0.4536 0.6389 -0.1270 0.027 Uiso 1 1 calc R
H9B H 0.4448 0.6971 -0.1769 0.027 Uiso 1 1 calc R
H9C H 0.4267 0.6351 -0.2165 0.027 Uiso 1 1 calc R
C10 C 0.0777(4) 0.6563(3) -0.1342(3) 0.0178(12) Uani 1 1 d .
H10A H 0.0497 0.6336 -0.1773 0.027 Uiso 1 1 calc R
H10B H 0.0463 0.6953 -0.1349 0.027 Uiso 1 1 calc R
H10C H 0.0593 0.6369 -0.0859 0.027 Uiso 1 1 calc R
C11 C 0.4445(4) 0.5029(2) 0.1857(3) 0.0177(12) Uani 1 1 d .
H11A H 0.4706 0.4912 0.1351 0.027 Uiso 1 1 calc R
H11B H 0.4782 0.4787 0.2252 0.027 Uiso 1 1 calc R
H11C H 0.4622 0.5438 0.1948 0.027 Uiso 1 1 calc R
C12 C 0.1265(5) 0.4831(3) 0.1315(3) 0.0195(13) Uani 1 1 d .
H12A H 0.0890 0.5205 0.1319 0.029 Uiso 1 1 calc R
H12B H 0.0826 0.4537 0.1572 0.029 Uiso 1 1 calc R
H12C H 0.1396 0.4711 0.0785 0.029 Uiso 1 1 calc R
C13 C -0.0369(5) 0.6236(3) 0.0752(4) 0.0324(16) Uani 1 1 d .
H13A H -0.0756 0.5961 0.1089 0.039 Uiso 1 1 calc R
H13B H 0.0013 0.6006 0.0358 0.039 Uiso 1 1 calc R
C14 C -0.1187(6) 0.6646(3) 0.0351(4) 0.0407(18) Uani 1 1 d .
H14A H -0.1623 0.6841 0.0740 0.061 Uiso 1 1 calc R
H14B H -0.1649 0.6417 0.0013 0.061 Uiso 1 1 calc R
H14C H -0.0804 0.6938 0.0049 0.061 Uiso 1 1 calc R
H21 H 0.305(7) 0.7500 -0.059(5) 0.02(3) Uiso 1 2 d S

loop_
_atom_site_aniso_label
_atom_site_aniso_U_11
_atom_site_aniso_U_22
_atom_site_aniso_U_33
_atom_site_aniso_U_23
_atom_site_aniso_U_13
_atom_site_aniso_U_12
Sn1 0.0137(2) 0.0075(2) 0.0081(2) 0.00050(14) -0.00049(13) 0.00029(13)
Sn2 0.0151(2) 0.0079(2) 0.0086(2) 0.00036(14) 0.00069(14) -0.00004(14)
K1 0.0316(7) 0.0105(6) 0.0102(6) 0.0001(5) -0.0008(5) -0.0028(5)
N1 0.019(2) 0.015(3) 0.008(2) -0.0004(19) 0.0025(18) 0.0020(18)
N2 0.020(2) 0.011(3) 0.006(2) 0.0033(18) -0.0003(17) 0.0013(18)
N3 0.014(2) 0.008(2) 0.012(2) 0.0020(18) -0.0016(18) -0.0004(18)
O1 0.023(2) 0.007(2) 0.013(2) 0.0007(15) -0.0024(16) 0.0000(16)
O2 0.023(2) 0.011(2) 0.011(2) 0.0014(15) -0.0017(16) 0.0005(16)
O3 0.023(2) 0.014(2) 0.011(2) -0.0004(16) 0.0028(16) 0.0001(16)
O4 0.029(2) 0.009(2) 0.013(2) 0.0004(15) 0.0048(17) 0.0033(16)
O5 0.026(2) 0.010(2) 0.009(2) -0.0006(15) 0.0023(16) 0.0001(16)
O6 0.022(2) 0.009(2) 0.012(2) 0.0030(15) 0.0031(15) 0.0020(15)
O7 0.012(3) 0.013(3) 0.011(3) 0.000 -0.004(2) 0.000
O8 0.030(3) 0.015(3) 0.015(3) 0.000 0.007(2) 0.000
O9 0.015(3) 0.019(3) 0.012(3) 0.000 -0.001(2) 0.000
O10 0.017(3) 0.054(4) 0.016(3) 0.000 0.000(2) 0.000
O11 0.024(2) 0.027(3) 0.020(2) -0.0005(18) -0.0019(18) -0.0007(18)
O12 0.045(3) 0.045(3) 0.023(3) 0.000(2) -0.006(2) 0.002(2)
O13 0.037(3) 0.031(3) 0.020(2) -0.0009(18) -0.0010(19) 0.020(2)
C1 0.013(3) 0.015(3) 0.011(3) 0.001(2) 0.001(2) -0.002(2)
C2 0.013(3) 0.014(3) 0.010(3) 0.003(2) -0.001(2) -0.001(2)
C3 0.020(3) 0.012(3) 0.006(3) 0.002(2) -0.001(2) -0.003(2)
C4 0.013(3) 0.014(3) 0.012(3) -0.003(2) 0.002(2) -0.001(2)
C5 0.022(3) 0.013(3) 0.014(3) -0.003(2) -0.004(2) -0.004(2)
C6 0.019(3) 0.010(3) 0.010(3) -0.007(2) -0.004(2) 0.000(2)
C7 0.019(3) 0.011(3) 0.004(3) 0.001(2) 0.000(2) -0.001(2)
C8 0.011(4) 0.016(4) 0.006(4) 0.000 0.000(3) 0.000
C9 0.019(3) 0.021(3) 0.014(3) 0.000(2) 0.001(2) 0.003(2)
C10 0.015(3) 0.021(3) 0.017(3) -0.003(2) -0.002(2) -0.001(2)
C11 0.016(3) 0.017(3) 0.020(3) 0.005(2) -0.002(2) 0.003(2)
C12 0.021(3) 0.023(3) 0.015(3) 0.000(2) -0.005(2) -0.003(2)
C13 0.031(4) 0.032(4) 0.035(4) 0.010(3) 0.006(3) -0.002(3)
C14 0.032(4) 0.055(5) 0.036(4) 0.011(4) 0.005(3) -0.002(3)

loop_
_atom_type_symbol
_atom_type_description
_atom_type_scat_dispersion_real
_atom_type_scat_dispersion_imag
_atom_type_scat_source
C C 0.0033 0.0016 'International Tables Vol C Tables 4.2.6.8 and 6.1.1.4'
H H 0.0000 0.0000 'International Tables Vol C Tables 4.2.6.8 and 6.1.1.4'
N N 0.0061 0.0033 'International Tables Vol C Tables 4.2.6.8 and 6.1.1.4'
O O 0.0106 0.0060 'International Tables Vol C Tables 4.2.6.8 and 6.1.1.4'
K K 0.2009 0.2494 'International Tables Vol C Tables 4.2.6.8 and 6.1.1.4'
Sn Sn -0.6537 1.4246 'International Tables Vol C Tables 4.2.6.8 and 6.1.1.4'

loop_
_geom_angle_atom_site_label_1
_geom_angle_atom_site_label_2
_geom_angle_atom_site_label_3
_geom_angle
_geom_angle_site_symmetry_1
_geom_angle_site_symmetry_3
C9 Sn1 C10 169.6(2) . .
C9 Sn1 O7 95.3(2) . .
C10 Sn1 O7 94.4(2) . .
C9 Sn1 O1 93.19(18) . .
C10 Sn1 O1 91.89(18) . .
O7 Sn1 O1 81.21(16) . .
C9 Sn1 N3 89.40(18) . .
C10 Sn1 N3 88.37(19) . .
O7 Sn1 N3 81.87(17) . .
O1 Sn1 N3 163.05(14) . .
C9 Sn1 N1 85.14(19) . .
C10 Sn1 N1 88.19(19) . .
O7 Sn1 N1 150.50(16) . .
O1 Sn1 N1 69.32(14) . .
N3 Sn1 N1 127.61(15) . .
C11 Sn2 C12 149.0(2) . .
C11 Sn2 N2 103.66(19) . .
C12 Sn2 N2 107.3(2) . .
C11 Sn2 O5 95.26(18) . .
C12 Sn2 O5 92.23(19) . .
N2 Sn2 O5 76.30(15) . .
C11 Sn2 O3 95.40(18) . .
C12 Sn2 O3 94.11(19) . .
N2 Sn2 O3 71.53(15) . .
O5 Sn2 O3 147.66(13) . .
O3 K1 O2 66.12(11) . .
O3 K1 O1 109.05(12) . .
O2 K1 O1 47.86(11) . .
O3 K1 O11 86.60(12) . .
O2 K1 O11 110.10(12) . .
O1 K1 O11 133.78(12) . .
O3 K1 O8 85.34(11) . .
O2 K1 O8 150.82(11) . .
O1 K1 O8 149.21(14) . .
O11 K1 O8 72.25(14) . .
O3 K1 O9 165.73(12) . .
O2 K1 O9 106.61(11) . .
O1 K1 O9 69.96(11) . .
O11 K1 O9 84.59(13) . .
O8 K1 O9 102.57(10) . .
O3 K1 O10 122.54(13) . .
O2 K1 O10 111.95(12) . .
O1 K1 O10 71.69(12) . .
O11 K1 O10 135.85(12) . .
O8 K1 O10 77.62(14) . .
O9 K1 O10 71.22(14) . .
O3 K1 C1 87.21(13) . .
O2 K1 C1 23.45(12) . .
O1 K1 C1 24.41(13) . .
O11 K1 C1 124.06(14) . .
O8 K1 C1 161.61(15) . .
O9 K1 C1 88.45(12) . .
O10 K1 C1 92.40(13) . .
O3 K1 O12 71.85(12) . .
O2 K1 O12 82.83(12) . .
O1 K1 O12 76.75(11) . .
O11 K1 O12 148.12(12) . .
O8 K1 O12 82.58(14) . .
O9 K1 O12 120.57(13) . .
O10 K1 O12 51.89(12) . .
C1 K1 O12 79.13(13) . .
O3 K1 K1 136.90(8) . 7_575
O2 K1 K1 155.70(8) . 7_575
O1 K1 K1 108.23(8) . 7_575
O11 K1 K1 82.98(9) . 7_575
O8 K1 K1 51.66(7) . 7_575
O9 K1 K1 52.83(6) . 7_575
O10 K1 K1 52.93(7) . 7_575
C1 K1 K1 132.49(10) . 7_575
O12 K1 K1 96.72(9) . 7_575
N2 N1 C2 107.7(4) 2_564 .
N2 N1 Sn1 136.3(3) 2_564 .
C2 N1 Sn1 115.3(3) . .
N1 N2 C4 109.2(4) 2_565 .
N1 N2 Sn2 131.3(4) 2_565 .
C4 N2 Sn2 119.5(3) . .
N3 N3 C7 108.1(3) 7_575 2_564
N3 N3 Sn1 123.79(11) 7_575 .
C7 N3 Sn1 128.0(3) 2_564 .
C1 O1 Sn1 122.7(3) . .
C1 O1 K1 92.3(3) . .
Sn1 O1 K1 144.87(16) . .
C1 O2 K1 96.1(3) . .
C5 O3 Sn2 119.1(3) . .
C5 O3 K1 124.8(3) . .
Sn2 O3 K1 114.97(14) . .
C6 O5 Sn2 112.9(3) . .
Sn1 O7 Sn1 128.6(3) . 7_575
Sn1 O7 H21 109(2) . .
Sn1 O7 H21 109(2) 7_575 .
K1 O8 K1 76.68(14) 7_575 .
K1 O9 K1 74.34(13) . 7_575
K1 O10 K1 74.15(14) . 7_575
C13 O12 K1 139.4(4) . .
O2 C1 O1 123.8(5) . .
O2 C1 C2 119.7(5) . .
O1 C1 C2 116.5(5) . .
O2 C1 K1 60.5(3) . .
O1 C1 K1 63.3(3) . .
C2 C1 K1 179.1(4) . .
N1 C2 C3 110.4(5) . .
N1 C2 C1 115.8(5) . .
C3 C2 C1 133.8(5) . .
C2 C3 C4 104.2(5) . 2_564
C2 C3 H3 127.9 . .
C4 C3 H3 127.9 2_564 .
N2 C4 C3 108.5(5) . 2_565
N2 C4 C5 114.8(5) . .
C3 C4 C5 136.7(5) 2_565 .
O4 C5 O3 123.5(5) . .
O4 C5 C4 121.7(5) . .
O3 C5 C4 114.8(5) . .
O6 C6 O5 122.4(5) . .
O6 C6 C7 122.7(5) . .
O5 C6 C7 114.9(5) . .
N3 C7 C8 110.1(5) 2_565 .
N3 C7 C6 117.4(4) 2_565 .
C8 C7 C6 132.4(5) . .
C7 C8 C7 103.5(6) 7_565 .
C7 C8 H8 128.3 7_565 .
C7 C8 H8 128.3 . .
Sn1 C9 H9A 109.5 . .
Sn1 C9 H9B 109.5 . .
H9A C9 H9B 109.5 . .
Sn1 C9 H9C 109.5 . .
H9A C9 H9C 109.5 . .
H9B C9 H9C 109.5 . .
Sn1 C10 H10A 109.5 . .
Sn1 C10 H10B 109.5 . .
H10A C10 H10B 109.5 . .
Sn1 C10 H10C 109.5 . .
H10A C10 H10C 109.5 . .
H10B C10 H10C 109.5 . .
Sn2 C11 H11A 109.5 . .
Sn2 C11 H11B 109.5 . .
H11A C11 H11B 109.5 . .
Sn2 C11 H11C 109.5 . .
H11A C11 H11C 109.5 . .
H11B C11 H11C 109.5 . .
Sn2 C12 H12A 109.5 . .
Sn2 C12 H12B 109.5 . .
H12A C12 H12B 109.5 . .
Sn2 C12 H12C 109.5 . .
H12A C12 H12C 109.5 . .
H12B C12 H12C 109.5 . .
O12 C13 C14 111.8(6) . .
O12 C13 H13A 109.3 . .
C14 C13 H13A 109.3 . .
O12 C13 H13B 109.3 . .
C14 C13 H13B 109.3 . .
H13A C13 H13B 107.9 . .
C13 C14 H14A 109.5 . .
C13 C14 H14B 109.5 . .
H14A C14 H14B 109.5 . .
C13 C14 H14C 109.5 . .
H14A C14 H14C 109.5 . .
H14B C14 H14C 109.5 . .

loop_
_geom_bond_atom_site_label_1
_geom_bond_atom_site_label_2
_geom_bond_distance
_geom_bond_site_symmetry_2
Sn1 C9 2.106(5) .
Sn1 C10 2.112(5) .
Sn1 O7 2.176(2) .
Sn1 O1 2.253(4) .
Sn1 N3 2.329(4) .
Sn1 N1 2.396(5) .
Sn2 C11 2.092(5) .
Sn2 C12 2.097(5) .
Sn2 N2 2.165(4) .
Sn2 O5 2.222(4) .
Sn2 O3 2.255(4) .
K1 O3 2.708(4) .
K1 O2 2.715(4) .
K1 O1 2.774(4) .
K1 O11 2.796(4) .
K1 O8 2.818(4) .
K1 O9 2.893(4) .
K1 O10 2.900(5) .
K1 C1 3.102(6) .
K1 O12 3.238(5) .
K1 K1 3.497(2) 7_575
N1 N2 1.322(6) 2_564
N1 C2 1.350(7) .
N2 N1 1.322(6) 2_565
N2 C4 1.360(7) .
N3 N3 1.331(9) 7_575
N3 C7 1.349(7) 2_564
O1 C1 1.283(7) .
O2 C1 1.241(6) .
O3 C5 1.289(6) .
O4 C5 1.249(7) .
O5 C6 1.289(6) .
O6 C6 1.245(6) .
O7 Sn1 2.176(2) 7_575
O7 H21 0.78(9) .
O8 K1 2.818(4) 7_575
O9 K1 2.894(4) 7_575
O10 K1 2.900(5) 7_575
O12 C13 1.405(8) .
C1 C2 1.486(7) .
C2 C3 1.372(8) .
C3 C4 1.389(7) 2_564
C3 H3 0.9300 .
C4 C3 1.389(7) 2_565
C4 C5 1.471(8) .
C6 C7 1.483(7) .
C7 N3 1.349(7) 2_565
C7 C8 1.382(7) .
C8 C7 1.382(7) 7_565
C8 H8 0.9300 .
C9 H9A 0.9600 .
C9 H9B 0.9600 .
C9 H9C 0.9600 .
C10 H10A 0.9600 .
C10 H10B 0.9600 .
C10 H10C 0.9600 .
C11 H11A 0.9600 .
C11 H11B 0.9600 .
C11 H11C 0.9600 .
C12 H12A 0.9600 .
C12 H12B 0.9600 .
C12 H12C 0.9600 .
C13 C14 1.528(9) .
C13 H13A 0.9700 .
C13 H13B 0.9700 .
C14 H14A 0.9600 .
C14 H14B 0.9600 .
C14 H14C 0.9600 .

loop_
_geom_torsion_atom_site_label_1
_geom_torsion_atom_site_label_2
_geom_torsion_atom_site_label_3
_geom_torsion_atom_site_label_4
_geom_torsion
_geom_torsion_site_symmetry_1
_geom_torsion_site_symmetry_4
C9 Sn1 N1 N2 -79.2(5) . 2_564
C10 Sn1 N1 N2 92.9(5) . 2_564
O7 Sn1 N1 N2 -171.4(4) . 2_564
O1 Sn1 N1 N2 -174.4(5) . 2_564
N3 Sn1 N1 N2 6.3(6) . 2_564
C9 Sn1 N1 C2 89.4(4) . .
C10 Sn1 N1 C2 -98.5(4) . .
O7 Sn1 N1 C2 -2.8(6) . .
O1 Sn1 N1 C2 -5.8(3) . .
N3 Sn1 N1 C2 174.9(3) . .
C11 Sn2 N2 N1 -85.7(5) . 2_565
C12 Sn2 N2 N1 94.5(5) . 2_565
O5 Sn2 N2 N1 6.4(4) . 2_565
O3 Sn2 N2 N1 -176.9(5) . 2_565
C11 Sn2 N2 C4 92.0(4) . .
C12 Sn2 N2 C4 -87.8(4) . .
O5 Sn2 N2 C4 -175.9(4) . .
O3 Sn2 N2 C4 0.8(4) . .
C9 Sn1 N3 N3 -94.16(17) . 7_575
C10 Sn1 N3 N3 95.98(17) . 7_575
O7 Sn1 N3 N3 1.31(15) . 7_575
O1 Sn1 N3 N3 4.9(5) . 7_575
N1 Sn1 N3 N3 -177.56(13) . 7_575
C9 Sn1 N3 C7 89.5(4) . 2_564
C10 Sn1 N3 C7 -80.3(4) . 2_564
O7 Sn1 N3 C7 -175.0(5) . 2_564
O1 Sn1 N3 C7 -171.4(4) . 2_564
N1 Sn1 N3 C7 6.1(5) . 2_564
C9 Sn1 O1 C1 -79.1(4) . .
C10 Sn1 O1 C1 91.8(4) . .
O7 Sn1 O1 C1 -174.0(4) . .
N3 Sn1 O1 C1 -177.6(4) . .
N1 Sn1 O1 C1 4.5(4) . .
C9 Sn1 O1 K1 94.6(3) . .
C10 Sn1 O1 K1 -94.4(3) . .
O7 Sn1 O1 K1 -0.3(3) . .
N3 Sn1 O1 K1 -3.8(7) . .
N1 Sn1 O1 K1 178.2(3) . .
O3 K1 O1 C1 -27.7(3) . .
O2 K1 O1 C1 -0.6(3) . .
O11 K1 O1 C1 76.4(3) . .
O8 K1 O1 C1 -142.0(3) . .
O9 K1 O1 C1 137.2(3) . .
O10 K1 O1 C1 -146.7(3) . .
O12 K1 O1 C1 -92.9(3) . .
K1 K1 O1 C1 174.3(3) 7_575 .
O3 K1 O1 Sn1 157.6(3) . .
O2 K1 O1 Sn1 -175.3(3) . .
O11 K1 O1 Sn1 -98.3(3) . .
O8 K1 O1 Sn1 43.3(4) . .
O9 K1 O1 Sn1 -37.5(3) . .
O10 K1 O1 Sn1 38.6(3) . .
C1 K1 O1 Sn1 -174.7(5) . .
O12 K1 O1 Sn1 92.4(3) . .
K1 K1 O1 Sn1 -0.4(3) 7_575 .
O3 K1 O2 C1 152.5(3) . .
O1 K1 O2 C1 0.6(3) . .
O11 K1 O2 C1 -130.9(3) . .
O8 K1 O2 C1 139.7(4) . .
O9 K1 O2 C1 -40.7(3) . .
O10 K1 O2 C1 35.3(3) . .
O12 K1 O2 C1 79.2(3) . .
K1 K1 O2 C1 -11.3(4) 7_575 .
C11 Sn2 O3 C5 -106.3(4) . .
C12 Sn2 O3 C5 103.2(4) . .
N2 Sn2 O3 C5 -3.7(4) . .
O5 Sn2 O3 C5 2.5(5) . .
C11 Sn2 O3 K1 62.0(2) . .
C12 Sn2 O3 K1 -88.5(2) . .
N2 Sn2 O3 K1 164.6(2) . .
O5 Sn2 O3 K1 170.71(19) . .
O2 K1 O3 C5 -179.8(4) . .
O1 K1 O3 C5 -158.1(4) . .
O11 K1 O3 C5 66.5(4) . .
O8 K1 O3 C5 -6.0(4) . .
O9 K1 O3 C5 118.4(6) . .
O10 K1 O3 C5 -78.1(4) . .
C1 K1 O3 C5 -169.1(4) . .
O12 K1 O3 C5 -89.7(4) . .
K1 K1 O3 C5 -9.5(4) 7_575 .
O2 K1 O3 Sn2 12.74(14) . .
O1 K1 O3 Sn2 34.45(18) . .
O11 K1 O3 Sn2 -101.01(16) . .
O8 K1 O3 Sn2 -173.46(18) . .
O9 K1 O3 Sn2 -49.1(6) . .
O10 K1 O3 Sn2 114.43(17) . .
C1 K1 O3 Sn2 23.36(17) . .
O12 K1 O3 Sn2 102.83(17) . .
K1 K1 O3 Sn2 -176.96(6) 7_575 .
C11 Sn2 O5 C6 -77.4(4) . .
C12 Sn2 O5 C6 72.6(4) . .
N2 Sn2 O5 C6 179.8(4) . .
O3 Sn2 O5 C6 173.9(3) . .
C9 Sn1 O7 Sn1 86.1(3) . 7_575
C10 Sn1 O7 Sn1 -90.2(3) . 7_575
O1 Sn1 O7 Sn1 178.5(3) . 7_575
N3 Sn1 O7 Sn1 -2.5(3) . 7_575
N1 Sn1 O7 Sn1 175.7(2) . 7_575
O3 K1 O8 K1 -176.95(12) . 7_575
O2 K1 O8 K1 -165.3(2) . 7_575
O1 K1 O8 K1 -56.8(3) . 7_575
O11 K1 O8 K1 95.13(13) . 7_575
O9 K1 O8 K1 15.08(16) . 7_575
O10 K1 O8 K1 -52.17(12) . 7_575
C1 K1 O8 K1 -110.5(4) . 7_575
O12 K1 O8 K1 -104.68(13) . 7_575
O3 K1 O9 K1 -137.4(5) . 7_575
O2 K1 O9 K1 165.33(9) . 7_575
O1 K1 O9 K1 133.98(13) . 7_575
O11 K1 O9 K1 -85.28(12) . 7_575
O8 K1 O9 K1 -14.84(16) . 7_575
O10 K1 O9 K1 57.23(11) . 7_575
C1 K1 O9 K1 150.30(12) . 7_575
O12 K1 O9 K1 73.90(14) . 7_575
O3 K1 O10 K1 127.12(11) . 7_575
O2 K1 O10 K1 -157.98(10) . 7_575
O1 K1 O10 K1 -131.54(13) . 7_575
O11 K1 O10 K1 3.3(2) . 7_575
O8 K1 O10 K1 50.93(12) . 7_575
O9 K1 O10 K1 -57.12(11) . 7_575
C1 K1 O10 K1 -144.66(12) . 7_575
O12 K1 O10 K1 141.17(19) . 7_575
O3 K1 O12 C13 -91.7(6) . .
O2 K1 O12 C13 -24.6(6) . .
O1 K1 O12 C13 23.7(6) . .
O11 K1 O12 C13 -141.6(5) . .
O8 K1 O12 C13 -179.2(6) . .
O9 K1 O12 C13 80.5(6) . .
O10 K1 O12 C13 100.7(6) . .
C1 K1 O12 C13 -1.1(6) . .
K1 K1 O12 C13 130.9(6) 7_575 .
K1 O2 C1 O1 -1.1(5) . .
K1 O2 C1 C2 179.0(4) . .
Sn1 O1 C1 O2 177.5(4) . .
K1 O1 C1 O2 1.1(5) . .
Sn1 O1 C1 C2 -2.6(6) . .
K1 O1 C1 C2 -179.0(4) . .
Sn1 O1 C1 K1 176.4(3) . .
O3 K1 C1 O2 -25.1(3) . .
O1 K1 C1 O2 -179.0(5) . .
O11 K1 C1 O2 58.9(3) . .
O8 K1 C1 O2 -91.2(5) . .
O9 K1 C1 O2 141.4(3) . .
O10 K1 C1 O2 -147.5(3) . .
O12 K1 C1 O2 -97.1(3) . .
K1 K1 C1 O2 173.7(2) 7_575 .
O3 K1 C1 O1 153.9(3) . .
O2 K1 C1 O1 179.0(5) . .
O11 K1 C1 O1 -122.1(3) . .
O8 K1 C1 O1 87.8(5) . .
O9 K1 C1 O1 -39.7(3) . .
O10 K1 C1 O1 31.4(3) . .
O12 K1 C1 O1 81.9(3) . .
K1 K1 C1 O1 -7.3(3) 7_575 .
O3 K1 C1 C2 -128(25) . .
O2 K1 C1 C2 -103(25) . .
O1 K1 C1 C2 78(25) . .
O11 K1 C1 C2 -44(25) . .
O8 K1 C1 C2 166(100) . .
O9 K1 C1 C2 39(25) . .
O10 K1 C1 C2 110(25) . .
O12 K1 C1 C2 160(25) . .
K1 K1 C1 C2 71(25) 7_575 .
N2 N1 C2 C3 0.3(6) 2_564 .
Sn1 N1 C2 C3 -171.4(3) . .
N2 N1 C2 C1 178.5(4) 2_564 .
Sn1 N1 C2 C1 6.8(6) . .
O2 C1 C2 N1 176.8(5) . .
O1 C1 C2 N1 -3.2(7) . .
K1 C1 C2 N1 -81(25) . .
O2 C1 C2 C3 -5.6(9) . .
O1 C1 C2 C3 174.5(5) . .
K1 C1 C2 C3 97(25) . .
N1 C2 C3 C4 -0.4(6) . 2_564
C1 C2 C3 C4 -178.1(5) . 2_564
N1 N2 C4 C3 -0.1(6) 2_565 2_565
Sn2 N2 C4 C3 -178.3(3) . 2_565
N1 N2 C4 C5 179.9(4) 2_565 .
Sn2 N2 C4 C5 1.7(6) . .
Sn2 O3 C5 O4 -174.4(4) . .
K1 O3 C5 O4 18.6(7) . .
Sn2 O3 C5 C4 5.7(6) . .
K1 O3 C5 C4 -161.3(3) . .
N2 C4 C5 O4 175.3(5) . .
C3 C4 C5 O4 -4.7(10) 2_565 .
N2 C4 C5 O3 -4.8(7) . .
C3 C4 C5 O3 175.2(6) 2_565 .
Sn2 O5 C6 O6 5.1(6) . .
Sn2 O5 C6 C7 -175.2(3) . .
O6 C6 C7 N3 178.1(5) . 2_565
O5 C6 C7 N3 -1.6(7) . 2_565
O6 C6 C7 C8 -2.9(10) . .
O5 C6 C7 C8 177.4(6) . .
N3 C7 C8 C7 -1.0(8) 2_565 7_565
C6 C7 C8 C7 179.9(4) . 7_565
K1 O12 C13 C14 -123.4(6) . .
